data_4336617
loop_
_publ_author_name
'Nian-Tzu Suen'
'Svilen Bobev'

_publ_section_title
;
 Synthesis and Structural Characterization of RE7Zn21Tt2 (RE = La-Nd; Tt =
 Ge, Sn, and Pb): New Structure Type Among the Polar Intermetallic Phases
;
_journal_name_full 'Inorganic Chemistry'
_journal_page_first 12731
_journal_page_last 12740
_journal_paper_doi 10.1021/ic4019844
_journal_volume 52
_journal_year 2013
_chemical_formula_moiety Ce7Zn21.28Sn1.72
_chemical_formula_sum 'Ce7 Sn1.72 Zn21.28'
_chemical_formula_weight 2576.06
_chemical_name_systematic
; 
 ? 
;
_space_group_IT_number 55
_symmetry_cell_setting orthorhombic
_symmetry_space_group_name_Hall '-P 2 2ab'
_symmetry_space_group_name_H-M 'P b a m'
_atom_sites_solution_primary direct
_atom_sites_solution_secondary difmap
_audit_creation_method SHELXL-97
_cell_angle_alpha 90.00
_cell_angle_beta 90.00
_cell_angle_gamma 90.00
_cell_formula_units_Z 2
_cell_length_a 15.6455(4)
_cell_length_b 17.2713(13)
_cell_length_c 4.4982(14)
_cell_measurement_reflns_used 3152
_cell_measurement_temperature 200(2)
_cell_measurement_theta_max 30.67
_cell_measurement_theta_min 4.90
_cell_volume 1215.5(4)
_computing_cell_refinement 'Bruker SAINT'
_computing_data_collection 'Bruker APEX2'
_computing_data_reduction 'Bruker SAINT'
_computing_molecular_graphics 'Bruker SHELXTL'
_computing_publication_material 'Bruker SHELXTL'
_computing_structure_refinement 'SHELXL-97 (Sheldrick, 2008)'
_computing_structure_solution 'SHELXS-97 (Sheldrick, 2008)'
_diffrn_ambient_temperature 200(2)
_diffrn_measured_fraction_theta_full 1.000
_diffrn_measured_fraction_theta_max 1.000
_diffrn_measurement_device_type 'Bruker APEX-II CCD'
_diffrn_measurement_method '\f and \w scans'
_diffrn_radiation_monochromator graphite
_diffrn_radiation_source 'fine-focus sealed tube'
_diffrn_radiation_type MoK\a
_diffrn_radiation_wavelength 0.71073
_diffrn_reflns_av_R_equivalents 0.0486
_diffrn_reflns_av_sigmaI/netI 0.0242
_diffrn_reflns_limit_h_max 19
_diffrn_reflns_limit_h_min -19
_diffrn_reflns_limit_k_max 21
_diffrn_reflns_limit_k_min -21
_diffrn_reflns_limit_l_max 5
_diffrn_reflns_limit_l_min -5
_diffrn_reflns_number 14309
_diffrn_reflns_theta_full 26.36
_diffrn_reflns_theta_max 26.36
_diffrn_reflns_theta_min 1.76
_exptl_absorpt_coefficient_mu 35.033
_exptl_absorpt_correction_T_max 0.2681
_exptl_absorpt_correction_T_min 0.1992
_exptl_absorpt_correction_type multi-scan
_exptl_crystal_colour silver
_exptl_crystal_density_diffrn 7.039
_exptl_crystal_description irregular
_exptl_crystal_F_000 2261
_exptl_crystal_size_max 0.07
_exptl_crystal_size_mid 0.05
_exptl_crystal_size_min 0.05
_refine_diff_density_max 1.081
_refine_diff_density_min -0.830
_refine_diff_density_rms 0.218
_refine_ls_extinction_coef 0.00171(4)
_refine_ls_extinction_expression Fc^*^=kFc[1+0.001xFc^2^\l^3^/sin(2\q)]^-1/4^
_refine_ls_extinction_method SHELXL
_refine_ls_goodness_of_fit_ref 1.158
_refine_ls_matrix_type full
_refine_ls_number_parameters 95
_refine_ls_number_reflns 1417
_refine_ls_number_restraints 0
_refine_ls_restrained_S_all 1.158
_refine_ls_R_factor_all 0.0224
_refine_ls_R_factor_gt 0.0204
_refine_ls_shift/su_max 0.001
_refine_ls_shift/su_mean 0.000
_refine_ls_structure_factor_coef Fsqd
_refine_ls_weighting_details 'calc w=1/[\s^2^(Fo^2^)+(0.0105P)^2^+0.4854P] where P=(Fo^2^+2Fc^2^)/3'
_refine_ls_weighting_scheme calc
_refine_ls_wR_factor_gt 0.0380
_refine_ls_wR_factor_ref 0.0388
_reflns_number_gt 1359
_reflns_number_total 1417
_reflns_threshold_expression >2sigma(I)
_cod_data_source_file ic4019844_si_002_05.cif
_cod_data_source_block CeZnSn
_cod_database_code 4336617

loop_
_symmetry_equiv_pos_as_xyz
'x, y, z'
'-x, -y, z'
'-x+1/2, y+1/2, -z'
'x+1/2, -y+1/2, -z'
'-x, -y, -z'
'x, y, -z'
'x-1/2, -y-1/2, z'
'-x-1/2, y-1/2, z'

loop_
_atom_site_label
_atom_site_type_symbol
_atom_site_fract_x
_atom_site_fract_y
_atom_site_fract_z
_atom_site_U_iso_or_equiv
_atom_site_adp_type
_atom_site_occupancy
_atom_site_symmetry_multiplicity
_atom_site_calc_flag
_atom_site_refinement_flags
Ce1 Ce 0.16942(3) 0.18140(2) 0.5000 0.00442(11) Uani 1 2 d S
Ce2 Ce 0.41655(3) 0.25372(3) 0.5000 0.00808(11) Uani 1 2 d S
Ce3 Ce 0.16387(3) 0.45511(2) 0.0000 0.00457(11) Uani 1 2 d S
Ce4 Ce 0.0000 0.0000 0.5000 0.00652(14) Uani 1 4 d S
Sn1 Sn 0.01944(3) 0.14218(3) 0.0000 0.00536(19) Uani 0.858(6) 2 d SP
Zn1 Zn 0.01944(3) 0.14218(3) 0.0000 0.00536(19) Uani 0.142(6) 2 d SP
Zn2 Zn 0.07482(6) 0.36042(5) 0.5000 0.0100(2) Uani 1 2 d S
Zn3 Zn 0.25001(6) 0.35348(5) 0.5000 0.0092(2) Uani 1 2 d S
Zn4 Zn 0.29865(6) 0.49353(5) 0.5000 0.0092(2) Uani 1 2 d S
Zn5 Zn 0.35185(6) 0.07884(5) 0.5000 0.0093(2) Uani 1 2 d S
Zn6 Zn 0.07879(5) 0.28794(5) 0.0000 0.00708(19) Uani 1 2 d S
Zn7 Zn 0.15740(6) 0.05095(5) 0.0000 0.0073(2) Uani 1 2 d S
Zn8 Zn 0.25759(5) 0.28119(5) 0.0000 0.00682(19) Uani 1 2 d S
Zn9 Zn 0.30553(6) 0.14130(5) 0.0000 0.0074(2) Uani 1 2 d S
Zn10 Zn 0.35777(6) 0.40136(5) 0.0000 0.0094(2) Uani 1 2 d S
Zn11 Zn 0.46671(6) 0.09755(5) 0.0000 0.0091(2) Uani 1 2 d S
Zn12 Zn 0.0000 0.5000 0.5000 0.0107(3) Uani 1 4 d S

loop_
_atom_site_aniso_label
_atom_site_aniso_U_11
_atom_site_aniso_U_22
_atom_site_aniso_U_33
_atom_site_aniso_U_23
_atom_site_aniso_U_13
_atom_site_aniso_U_12
Ce1 0.0040(2) 0.0053(2) 0.0040(2) 0.000 0.000 -0.00020(16)
Ce2 0.0052(2) 0.0118(2) 0.0073(2) 0.000 0.000 -0.00255(17)
Ce3 0.0042(2) 0.0055(2) 0.0040(2) 0.000 0.000 -0.00004(16)
Ce4 0.0063(3) 0.0066(3) 0.0067(3) 0.000 0.000 -0.0022(2)
Sn1 0.0040(3) 0.0055(3) 0.0066(3) 0.000 0.000 0.0001(2)
Zn1 0.0040(3) 0.0055(3) 0.0066(3) 0.000 0.000 0.0001(2)
Zn2 0.0135(5) 0.0105(5) 0.0060(5) 0.000 0.000 -0.0032(4)
Zn3 0.0135(5) 0.0076(5) 0.0064(5) 0.000 0.000 0.0030(4)
Zn4 0.0085(5) 0.0126(5) 0.0066(5) 0.000 0.000 -0.0040(4)
Zn5 0.0129(5) 0.0085(5) 0.0065(5) 0.000 0.000 0.0005(4)
Zn6 0.0085(4) 0.0063(4) 0.0065(5) 0.000 0.000 0.0004(3)
Zn7 0.0083(5) 0.0067(5) 0.0068(5) 0.000 0.000 0.0014(3)
Zn8 0.0078(4) 0.0056(4) 0.0071(5) 0.000 0.000 -0.0002(3)
Zn9 0.0076(5) 0.0077(5) 0.0070(5) 0.000 0.000 0.0019(3)
Zn10 0.0069(5) 0.0076(5) 0.0138(5) 0.000 0.000 -0.0004(4)
Zn11 0.0050(4) 0.0115(5) 0.0108(5) 0.000 0.000 -0.0014(3)
Zn12 0.0088(7) 0.0120(7) 0.0114(7) 0.000 0.000 0.0009(5)

loop_
_atom_type_symbol
_atom_type_description
_atom_type_scat_dispersion_real
_atom_type_scat_dispersion_imag
_atom_type_scat_source
Zn Zn 0.2839 1.4301 'International Tables Vol C Tables 4.2.6.8 and 6.1.1.4'
Sn Sn -0.6537 1.4246 'International Tables Vol C Tables 4.2.6.8 and 6.1.1.4'
Ce Ce -0.2486 2.6331 'International Tables Vol C Tables 4.2.6.8 and 6.1.1.4'

loop_
_geom_angle_atom_site_label_1
_geom_angle_atom_site_label_2
_geom_angle_atom_site_label_3
_geom_angle
_geom_angle_site_symmetry_1
_geom_angle_site_symmetry_3
Zn8 Ce1 Zn8 91.07(3) . 1_556
Zn8 Ce1 Zn9 109.35(3) . 1_556
Zn8 Ce1 Zn9 47.15(2) 1_556 1_556
Zn8 Ce1 Zn9 47.15(2) . .
Zn8 Ce1 Zn9 109.35(3) 1_556 .
Zn9 Ce1 Zn9 90.25(3) 1_556 .
Zn8 Ce1 Zn7 84.77(2) . .
Zn8 Ce1 Zn7 156.28(3) 1_556 .
Zn9 Ce1 Zn7 112.65(3) 1_556 .
Zn9 Ce1 Zn7 52.09(2) . .
Zn8 Ce1 Zn7 156.28(3) . 1_556
Zn8 Ce1 Zn7 84.77(2) 1_556 1_556
Zn9 Ce1 Zn7 52.09(2) 1_556 1_556
Zn9 Ce1 Zn7 112.65(3) . 1_556
Zn7 Ce1 Zn7 89.70(3) . 1_556
Zn8 Ce1 Zn3 47.591(16) . .
Zn8 Ce1 Zn3 47.591(16) 1_556 .
Zn9 Ce1 Zn3 86.49(2) 1_556 .
Zn9 Ce1 Zn3 86.49(2) . .
Zn7 Ce1 Zn3 132.330(17) . .
Zn7 Ce1 Zn3 132.331(17) 1_556 .
Zn8 Ce1 Zn6 112.16(3) . 1_556
Zn8 Ce1 Zn6 52.00(2) 1_556 1_556
Zn9 Ce1 Zn6 85.72(2) 1_556 1_556
Zn9 Ce1 Zn6 155.69(3) . 1_556
Zn7 Ce1 Zn6 150.09(3) . 1_556
Zn7 Ce1 Zn6 83.43(2) 1_556 1_556
Zn3 Ce1 Zn6 69.35(2) . 1_556
Zn8 Ce1 Zn6 52.00(2) . .
Zn8 Ce1 Zn6 112.16(3) 1_556 .
Zn9 Ce1 Zn6 155.69(3) 1_556 .
Zn9 Ce1 Zn6 85.73(2) . .
Zn7 Ce1 Zn6 83.43(2) . .
Zn7 Ce1 Zn6 150.09(3) 1_556 .
Zn3 Ce1 Zn6 69.35(2) . .
Zn6 Ce1 Zn6 88.15(3) 1_556 .
Zn8 Ce1 Zn4 118.29(2) . 3_546
Zn8 Ce1 Zn4 118.29(2) 1_556 3_546
Zn9 Ce1 Zn4 71.47(2) 1_556 3_546
Zn9 Ce1 Zn4 71.47(2) . 3_546
Zn7 Ce1 Zn4 46.426(16) . 3_546
Zn7 Ce1 Zn4 46.425(16) 1_556 3_546
Zn3 Ce1 Zn4 148.26(3) . 3_546
Zn6 Ce1 Zn4 128.990(18) 1_556 3_546
Zn6 Ce1 Zn4 128.990(18) . 3_546
Zn8 Ce1 Zn1 154.74(2) . 1_556
Zn8 Ce1 Zn1 86.42(2) 1_556 1_556
Zn9 Ce1 Zn1 87.11(2) 1_556 1_556
Zn9 Ce1 Zn1 155.47(2) . 1_556
Zn7 Ce1 Zn1 106.98(2) . 1_556
Zn7 Ce1 Zn1 48.428(19) 1_556 1_556
Zn3 Ce1 Zn1 117.635(17) . 1_556
Zn6 Ce1 Zn1 48.316(19) 1_556 1_556
Zn6 Ce1 Zn1 106.11(2) . 1_556
Zn4 Ce1 Zn1 84.601(17) 3_546 1_556
Zn8 Ce1 Sn1 154.74(2) . 1_556
Zn8 Ce1 Sn1 86.42(2) 1_556 1_556
Zn9 Ce1 Sn1 87.11(2) 1_556 1_556
Zn9 Ce1 Sn1 155.47(2) . 1_556
Zn7 Ce1 Sn1 106.98(2) . 1_556
Zn7 Ce1 Sn1 48.428(19) 1_556 1_556
Zn3 Ce1 Sn1 117.635(17) . 1_556
Zn6 Ce1 Sn1 48.316(19) 1_556 1_556
Zn6 Ce1 Sn1 106.11(2) . 1_556
Zn4 Ce1 Sn1 84.601(17) 3_546 1_556
Zn1 Ce1 Sn1 0.00(2) 1_556 1_556
Zn3 Ce2 Zn2 174.95(3) . 7_665
Zn3 Ce2 Zn5 104.95(3) . .
Zn2 Ce2 Zn5 70.00(3) 7_665 .
Zn3 Ce2 Zn1 96.112(18) . 7_666
Zn2 Ce2 Zn1 87.574(18) 7_665 7_666
Zn5 Ce2 Zn1 132.208(14) . 7_666
Zn3 Ce2 Sn1 96.112(18) . 7_666
Zn2 Ce2 Sn1 87.574(18) 7_665 7_666
Zn5 Ce2 Sn1 132.208(14) . 7_666
Zn1 Ce2 Sn1 0.000(15) 7_666 7_666
Zn3 Ce2 Zn1 96.112(18) . 7_665
Zn2 Ce2 Zn1 87.574(18) 7_665 7_665
Zn5 Ce2 Zn1 132.208(15) . 7_665
Zn1 Ce2 Zn1 85.97(2) 7_666 7_665
Sn1 Ce2 Zn1 85.97(2) 7_666 7_665
Zn3 Ce2 Sn1 96.112(18) . 7_665
Zn2 Ce2 Sn1 87.574(18) 7_665 7_665
Zn5 Ce2 Sn1 132.208(15) . 7_665
Zn1 Ce2 Sn1 85.97(2) 7_666 7_665
Sn1 Ce2 Sn1 85.97(2) 7_666 7_665
Zn1 Ce2 Sn1 0.000(15) 7_665 7_665
Zn3 Ce2 Zn8 46.382(16) . 1_556
Zn2 Ce2 Zn8 131.437(18) 7_665 1_556
Zn5 Ce2 Zn8 84.23(2) . 1_556
Zn1 Ce2 Zn8 80.17(2) 7_666 1_556
Sn1 Ce2 Zn8 80.17(2) 7_666 1_556
Zn1 Ce2 Zn8 137.29(2) 7_665 1_556
Sn1 Ce2 Zn8 137.29(2) 7_665 1_556
Zn3 Ce2 Zn8 46.382(16) . .
Zn2 Ce2 Zn8 131.437(18) 7_665 .
Zn5 Ce2 Zn8 84.23(2) . .
Zn1 Ce2 Zn8 137.29(2) 7_666 .
Sn1 Ce2 Zn8 137.29(2) 7_666 .
Zn1 Ce2 Zn8 80.17(2) 7_665 .
Sn1 Ce2 Zn8 80.17(2) 7_665 .
Zn8 Ce2 Zn8 83.23(3) 1_556 .
Zn3 Ce2 Zn9 83.70(2) . .
Zn2 Ce2 Zn9 92.49(2) 7_665 .
Zn5 Ce2 Zn9 45.950(16) . .
Zn1 Ce2 Zn9 177.821(15) 7_666 .
Sn1 Ce2 Zn9 177.821(15) 7_666 .
Zn1 Ce2 Zn9 96.21(2) 7_665 .
Sn1 Ce2 Zn9 96.21(2) 7_665 .
Zn8 Ce2 Zn9 98.19(2) 1_556 .
Zn8 Ce2 Zn9 43.48(2) . .
Zn3 Ce2 Zn9 83.69(2) . 1_556
Zn2 Ce2 Zn9 92.49(2) 7_665 1_556
Zn5 Ce2 Zn9 45.950(16) . 1_556
Zn1 Ce2 Zn9 96.21(2) 7_666 1_556
Sn1 Ce2 Zn9 96.21(2) 7_666 1_556
Zn1 Ce2 Zn9 177.821(15) 7_665 1_556
Sn1 Ce2 Zn9 177.821(15) 7_665 1_556
Zn8 Ce2 Zn9 43.48(2) 1_556 1_556
Zn8 Ce2 Zn9 98.19(2) . 1_556
Zn9 Ce2 Zn9 81.61(3) . 1_556
Zn3 Ce2 Zn6 136.485(16) . 7_666
Zn2 Ce2 Zn6 45.407(16) 7_665 7_666
Zn5 Ce2 Zn6 92.06(2) . 7_666
Zn1 Ce2 Zn6 46.646(18) 7_666 7_666
Sn1 Ce2 Zn6 46.646(18) 7_666 7_666
Zn1 Ce2 Zn6 101.43(2) 7_665 7_666
Sn1 Ce2 Zn6 101.43(2) 7_665 7_666
Zn8 Ce2 Zn6 97.81(2) 1_556 7_666
Zn8 Ce2 Zn6 176.03(2) . 7_666
Zn9 Ce2 Zn6 132.56(2) . 7_666
Zn9 Ce2 Zn6 80.13(2) 1_556 7_666
Zn2 Ce3 Zn2 92.62(3) . 1_554
Zn2 Ce3 Zn5 78.64(3) . 3_556
Zn2 Ce3 Zn5 148.01(3) 1_554 3_556
Zn2 Ce3 Zn5 148.01(3) . 3
Zn2 Ce3 Zn5 78.64(2) 1_554 3
Zn5 Ce3 Zn5 92.55(3) 3_556 3
Zn2 Ce3 Zn4 83.94(2) . .
Zn2 Ce3 Zn4 157.80(3) 1_554 .
Zn5 Ce3 Zn4 52.63(2) 3_556 .
Zn5 Ce3 Zn4 115.08(3) 3 .
Zn2 Ce3 Zn4 157.80(3) . 1_554
Zn2 Ce3 Zn4 83.94(2) 1_554 1_554
Zn5 Ce3 Zn4 115.08(3) 3_556 1_554
Zn5 Ce3 Zn4 52.63(2) 3 1_554
Zn4 Ce3 Zn4 90.99(3) . 1_554
Zn2 Ce3 Zn3 51.93(2) . .
Zn2 Ce3 Zn3 114.47(3) 1_554 .
Zn5 Ce3 Zn3 84.30(2) 3_556 .
Zn5 Ce3 Zn3 158.57(3) 3 .
Zn4 Ce3 Zn3 47.40(2) . .
Zn4 Ce3 Zn3 109.87(3) 1_554 .
Zn2 Ce3 Zn3 114.47(3) . 1_554
Zn2 Ce3 Zn3 51.93(2) 1_554 1_554
Zn5 Ce3 Zn3 158.58(3) 3_556 1_554
Zn5 Ce3 Zn3 84.30(2) 3 1_554
Zn4 Ce3 Zn3 109.87(3) . 1_554
Zn4 Ce3 Zn3 47.40(2) 1_554 1_554
Zn3 Ce3 Zn3 90.93(3) . 1_554
Zn2 Ce3 Zn10 105.93(2) . .
Zn2 Ce3 Zn10 105.93(2) 1_554 .
Zn5 Ce3 Zn10 106.05(2) 3_556 .
Zn5 Ce3 Zn10 106.05(2) 3 .
Zn4 Ce3 Zn10 54.704(19) . .
Zn4 Ce3 Zn10 54.705(19) 1_554 .
Zn3 Ce3 Zn10 55.166(18) . .
Zn3 Ce3 Zn10 55.166(18) 1_554 .
Zn2 Ce3 Zn6 48.314(17) . .
Zn2 Ce3 Zn6 48.313(17) 1_554 .
Zn5 Ce3 Zn6 126.190(19) 3_556 .
Zn5 Ce3 Zn6 126.190(19) 3 .
Zn4 Ce3 Zn6 118.10(2) . .
Zn4 Ce3 Zn6 118.10(2) 1_554 .
Zn3 Ce3 Zn6 70.95(2) . .
Zn3 Ce3 Zn6 70.95(2) 1_554 .
Zn10 Ce3 Zn6 97.73(3) . .
Zn2 Ce3 Zn11 96.79(2) . 3
Zn2 Ce3 Zn11 96.79(2) 1_554 3
Zn5 Ce3 Zn11 54.638(19) 3_556 3
Zn5 Ce3 Zn11 54.638(19) 3 3
Zn4 Ce3 Zn11 105.39(2) . 3
Zn4 Ce3 Zn11 105.39(2) 1_554 3
Zn3 Ce3 Zn11 134.495(16) . 3
Zn3 Ce3 Zn11 134.495(15) 1_554 3
Zn10 Ce3 Zn11 146.73(3) . 3
Zn6 Ce3 Zn11 115.54(3) . 3
Zn2 Ce3 Zn11 54.663(19) . 7_565
Zn2 Ce3 Zn11 54.662(19) 1_554 7_565
Zn5 Ce3 Zn11 96.80(2) 3_556 7_565
Zn5 Ce3 Zn11 96.80(2) 3 7_565
Zn4 Ce3 Zn11 134.495(16) . 7_565
Zn4 Ce3 Zn11 134.495(15) 1_554 7_565
Zn3 Ce3 Zn11 104.61(2) . 7_565
Zn3 Ce3 Zn11 104.61(2) 1_554 7_565
Zn10 Ce3 Zn11 146.55(3) . 7_565
Zn6 Ce3 Zn11 48.82(2) . 7_565
Zn11 Ce3 Zn11 66.72(3) 3 7_565
Zn4 Ce4 Zn4 180.0 7_565 3_546
Zn4 Ce4 Sn1 93.720(15) 7_565 .
Zn4 Ce4 Sn1 86.280(15) 3_546 .
Zn4 Ce4 Zn1 86.279(15) 7_565 5
Zn4 Ce4 Zn1 93.721(15) 3_546 5
Sn1 Ce4 Zn1 95.46(2) . 5
Zn4 Ce4 Zn1 93.721(15) 7_565 1_556
Zn4 Ce4 Zn1 86.279(15) 3_546 1_556
Sn1 Ce4 Zn1 84.54(2) . 1_556
Zn1 Ce4 Zn1 180.00(2) 5 1_556
Zn4 Ce4 Sn1 93.721(15) 7_565 1_556
Zn4 Ce4 Sn1 86.279(15) 3_546 1_556
Sn1 Ce4 Sn1 84.54(2) . 1_556
Zn1 Ce4 Sn1 180.00(2) 5 1_556
Zn1 Ce4 Sn1 0.000(12) 1_556 1_556
Zn4 Ce4 Sn1 86.279(15) 7_565 5
Zn4 Ce4 Sn1 93.721(15) 3_546 5
Sn1 Ce4 Sn1 95.46(2) . 5
Zn1 Ce4 Sn1 0.000(12) 5 5
Zn1 Ce4 Sn1 180.000(12) 1_556 5
Sn1 Ce4 Sn1 180.000(12) 1_556 5
Zn4 Ce4 Zn1 86.279(15) 7_565 5_556
Zn4 Ce4 Zn1 93.721(15) 3_546 5_556
Sn1 Ce4 Zn1 180.0 . 5_556
Zn1 Ce4 Zn1 84.54(2) 5 5_556
Zn1 Ce4 Zn1 95.46(2) 1_556 5_556
Sn1 Ce4 Zn1 95.46(2) 1_556 5_556
Sn1 Ce4 Zn1 84.54(2) 5 5_556
Zn4 Ce4 Sn1 86.279(15) 7_565 5_556
Zn4 Ce4 Sn1 93.721(15) 3_546 5_556
Sn1 Ce4 Sn1 180.0 . 5_556
Zn1 Ce4 Sn1 84.54(2) 5 5_556
Zn1 Ce4 Sn1 95.46(2) 1_556 5_556
Sn1 Ce4 Sn1 95.46(2) 1_556 5_556
Sn1 Ce4 Sn1 84.54(2) 5 5_556
Zn1 Ce4 Sn1 0.00(2) 5_556 5_556
Zn4 Ce4 Zn7 45.213(15) 7_565 5
Zn4 Ce4 Zn7 134.787(15) 3_546 5
Sn1 Ce4 Zn7 79.264(19) . 5
Zn1 Ce4 Zn7 46.299(17) 5 5
Zn1 Ce4 Zn7 133.701(18) 1_556 5
Sn1 Ce4 Zn7 133.701(18) 1_556 5
Sn1 Ce4 Zn7 46.299(17) 5 5
Zn1 Ce4 Zn7 100.735(19) 5_556 5
Sn1 Ce4 Zn7 100.735(19) 5_556 5
Zn4 Ce4 Zn7 134.787(15) 7_565 1_556
Zn4 Ce4 Zn7 45.213(15) 3_546 1_556
Sn1 Ce4 Zn7 100.736(19) . 1_556
Zn1 Ce4 Zn7 133.701(18) 5 1_556
Zn1 Ce4 Zn7 46.299(17) 1_556 1_556
Sn1 Ce4 Zn7 46.299(17) 1_556 1_556
Sn1 Ce4 Zn7 133.701(18) 5 1_556
Zn1 Ce4 Zn7 79.265(19) 5_556 1_556
Sn1 Ce4 Zn7 79.265(19) 5_556 1_556
Zn7 Ce4 Zn7 180.00(2) 5 1_556
Zn10 Sn1 Zn7 127.32(3) 7_565 .
Zn10 Sn1 Zn6 126.80(3) 7_565 .
Zn7 Sn1 Zn6 105.88(3) . .
Zn10 Sn1 Ce2 71.792(19) 7_565 7_565
Zn7 Sn1 Ce2 135.683(13) . 7_565
Zn6 Sn1 Ce2 69.973(18) . 7_565
Zn10 Sn1 Ce2 71.792(19) 7_565 7_564
Zn7 Sn1 Ce2 135.683(13) . 7_564
Zn6 Sn1 Ce2 69.973(18) . 7_564
Ce2 Sn1 Ce2 85.97(2) 7_565 7_564
Zn10 Sn1 Ce1 137.355(12) 7_565 .
Zn7 Sn1 Ce1 63.223(17) . .
Zn6 Sn1 Ce1 64.151(17) . .
Ce2 Sn1 Ce1 76.810(17) 7_565 .
Ce2 Sn1 Ce1 134.07(2) 7_564 .
Zn10 Sn1 Ce1 137.356(12) 7_565 1_554
Zn7 Sn1 Ce1 63.223(17) . 1_554
Zn6 Sn1 Ce1 64.150(17) . 1_554
Ce2 Sn1 Ce1 134.07(2) 7_565 1_554
Ce2 Sn1 Ce1 76.810(17) 7_564 1_554
Ce1 Sn1 Ce1 85.28(2) . 1_554
Zn10 Sn1 Ce4 72.754(18) 7_565 1_554
Zn7 Sn1 Ce4 68.930(17) . 1_554
Zn6 Sn1 Ce4 136.095(12) . 1_554
Ce2 Sn1 Ce4 144.53(2) 7_565 1_554
Ce2 Sn1 Ce4 84.103(17) 7_564 1_554
Ce1 Sn1 Ce4 132.051(19) . 1_554
Ce1 Sn1 Ce4 76.025(16) 1_554 1_554
Zn10 Sn1 Ce4 72.754(18) 7_565 .
Zn7 Sn1 Ce4 68.930(17) . .
Zn6 Sn1 Ce4 136.095(12) . .
Ce2 Sn1 Ce4 84.103(17) 7_565 .
Ce2 Sn1 Ce4 144.53(2) 7_564 .
Ce1 Sn1 Ce4 76.024(15) . .
Ce1 Sn1 Ce4 132.051(19) 1_554 .
Ce4 Sn1 Ce4 84.54(2) 1_554 .
Zn6 Zn2 Zn6 121.74(5) . 1_556
Zn6 Zn2 Zn12 116.61(3) . .
Zn6 Zn2 Zn12 116.61(3) 1_556 .
Zn6 Zn2 Zn3 87.40(3) . .
Zn6 Zn2 Zn3 87.40(3) 1_556 .
Zn12 Zn2 Zn3 118.40(4) . .
Zn6 Zn2 Zn11 57.28(3) . 7_565
Zn6 Zn2 Zn11 144.24(4) 1_556 7_565
Zn12 Zn2 Zn11 61.39(2) . 7_565
Zn3 Zn2 Zn11 126.32(2) . 7_565
Zn6 Zn2 Zn11 144.24(4) . 7_566
Zn6 Zn2 Zn11 57.28(3) 1_556 7_566
Zn12 Zn2 Zn11 61.39(2) . 7_566
Zn3 Zn2 Zn11 126.32(2) . 7_566
Zn11 Zn2 Zn11 101.41(4) 7_565 7_566
Zn6 Zn2 Ce3 67.25(3) . .
Zn6 Zn2 Ce3 151.22(4) 1_556 .
Zn12 Zn2 Ce3 73.90(2) . .
Zn3 Zn2 Ce3 64.88(2) . .
Zn11 Zn2 Ce3 64.52(2) 7_565 .
Zn11 Zn2 Ce3 133.55(4) 7_566 .
Zn6 Zn2 Ce3 151.22(4) . 1_556
Zn6 Zn2 Ce3 67.25(3) 1_556 1_556
Zn12 Zn2 Ce3 73.90(2) . 1_556
Zn3 Zn2 Ce3 64.88(2) . 1_556
Zn11 Zn2 Ce3 133.55(4) 7_565 1_556
Zn11 Zn2 Ce3 64.52(2) 7_566 1_556
Ce3 Zn2 Ce3 92.62(3) . 1_556
Zn6 Zn2 Ce2 73.50(3) . 7_565
Zn6 Zn2 Ce2 73.50(3) 1_556 7_565
Zn12 Zn2 Ce2 102.63(3) . 7_565
Zn3 Zn2 Ce2 138.97(4) . 7_565
Zn11 Zn2 Ce2 72.56(3) 7_565 7_565
Zn11 Zn2 Ce2 72.56(3) 7_566 7_565
Ce3 Zn2 Ce2 132.684(17) . 7_565
Ce3 Zn2 Ce2 132.684(17) 1_556 7_565
Zn6 Zn2 Ce1 63.32(3) . .
Zn6 Zn2 Ce1 63.32(3) 1_556 .
Zn12 Zn2 Ce1 179.68(3) . .
Zn3 Zn2 Ce1 61.92(3) . .
Zn11 Zn2 Ce1 118.46(3) 7_565 .
Zn11 Zn2 Ce1 118.46(3) 7_566 .
Ce3 Zn2 Ce1 106.31(2) . .
Ce3 Zn2 Ce1 106.31(2) 1_556 .
Ce2 Zn2 Ce1 77.05(2) 7_565 .
Zn4 Zn3 Zn8 116.66(3) . 1_556
Zn4 Zn3 Zn8 116.66(3) . .
Zn8 Zn3 Zn8 121.71(5) 1_556 .
Zn4 Zn3 Zn2 104.96(4) . .
Zn8 Zn3 Zn2 93.85(3) 1_556 .
Zn8 Zn3 Zn2 93.85(3) . .
Zn4 Zn3 Zn10 63.77(3) . .
Zn8 Zn3 Zn10 141.33(4) 1_556 .
Zn8 Zn3 Zn10 55.94(3) . .
Zn2 Zn3 Zn10 124.23(3) . .
Zn4 Zn3 Zn10 63.77(3) . 1_556
Zn8 Zn3 Zn10 55.94(3) 1_556 1_556
Zn8 Zn3 Zn10 141.33(4) . 1_556
Zn2 Zn3 Zn10 124.23(2) . 1_556
Zn10 Zn3 Zn10 100.28(4) . 1_556
Zn4 Zn3 Ce2 106.01(4) . .
Zn8 Zn3 Ce2 72.19(3) 1_556 .
Zn8 Zn3 Ce2 72.19(3) . .
Zn2 Zn3 Ce2 149.03(4) . .
Zn10 Zn3 Ce2 71.08(3) . .
Zn10 Zn3 Ce2 71.07(3) 1_556 .
Zn4 Zn3 Ce3 66.27(2) . .
Zn8 Zn3 Ce3 155.78(4) 1_556 .
Zn8 Zn3 Ce3 70.54(3) . .
Zn2 Zn3 Ce3 63.19(2) . .
Zn10 Zn3 Ce3 62.72(2) . .
Zn10 Zn3 Ce3 129.49(4) 1_556 .
Ce2 Zn3 Ce3 131.537(18) . .
Zn4 Zn3 Ce3 66.26(2) . 1_556
Zn8 Zn3 Ce3 70.54(3) 1_556 1_556
Zn8 Zn3 Ce3 155.78(4) . 1_556
Zn2 Zn3 Ce3 63.19(2) . 1_556
Zn10 Zn3 Ce3 129.49(4) . 1_556
Zn10 Zn3 Ce3 62.72(2) 1_556 1_556
Ce2 Zn3 Ce3 131.537(18) . 1_556
Ce3 Zn3 Ce3 90.93(3) . 1_556
Zn4 Zn3 Ce1 174.47(4) . .
Zn8 Zn3 Ce1 64.64(3) 1_556 .
Zn8 Zn3 Ce1 64.64(3) . .
Zn2 Zn3 Ce1 69.52(3) . .
Zn10 Zn3 Ce1 118.98(3) . .
Zn10 Zn3 Ce1 118.98(3) 1_556 .
Ce2 Zn3 Ce1 79.52(2) . .
Ce3 Zn3 Ce1 110.20(2) . .
Ce3 Zn3 Ce1 110.20(2) 1_556 .
Zn3 Zn4 Zn7 116.84(3) . 3_556
Zn3 Zn4 Zn7 116.84(3) . 3
Zn7 Zn4 Zn7 123.57(5) 3_556 3
Zn3 Zn4 Zn5 104.57(4) . 3_556
Zn7 Zn4 Zn5 91.28(3) 3_556 3_556
Zn7 Zn4 Zn5 91.28(3) 3 3_556
Zn3 Zn4 Zn10 64.73(3) . .
Zn7 Zn4 Zn10 143.99(4) 3_556 .
Zn7 Zn4 Zn10 56.30(3) 3 .
Zn5 Zn4 Zn10 124.08(3) 3_556 .
Zn3 Zn4 Zn10 64.73(3) . 1_556
Zn7 Zn4 Zn10 56.30(3) 3_556 1_556
Zn7 Zn4 Zn10 143.99(4) 3 1_556
Zn5 Zn4 Zn10 124.08(3) 3_556 1_556
Zn10 Zn4 Zn10 101.39(4) . 1_556
Zn3 Zn4 Ce4 109.50(4) . 3_556
Zn7 Zn4 Ce4 73.56(3) 3_556 3_556
Zn7 Zn4 Ce4 73.56(3) 3 3_556
Zn5 Zn4 Ce4 145.93(4) 3_556 3_556
Zn10 Zn4 Ce4 72.62(3) . 3_556
Zn10 Zn4 Ce4 72.62(3) 1_556 3_556
Zn3 Zn4 Ce3 66.34(2) . .
Zn7 Zn4 Ce3 152.92(4) 3_556 .
Zn7 Zn4 Ce3 68.50(3) 3 .
Zn5 Zn4 Ce3 62.92(2) 3_556 .
Zn10 Zn4 Ce3 62.98(2) . .
Zn10 Zn4 Ce3 130.50(4) 1_556 .
Ce4 Zn4 Ce3 132.507(17) 3_556 .
Zn3 Zn4 Ce3 66.34(2) . 1_556
Zn7 Zn4 Ce3 68.50(3) 3_556 1_556
Zn7 Zn4 Ce3 152.92(4) 3 1_556
Zn5 Zn4 Ce3 62.92(2) 3_556 1_556
Zn10 Zn4 Ce3 130.50(4) . 1_556
Zn10 Zn4 Ce3 62.98(2) 1_556 1_556
Ce4 Zn4 Ce3 132.507(17) 3_556 1_556
Ce3 Zn4 Ce3 90.99(3) . 1_556
Zn3 Zn4 Ce1 171.29(4) . 3_556
Zn7 Zn4 Ce1 64.85(3) 3_556 3_556
Zn7 Zn4 Ce1 64.85(3) 3 3_556
Zn5 Zn4 Ce1 66.72(3) 3_556 3_556
Zn10 Zn4 Ce1 119.53(3) . 3_556
Zn10 Zn4 Ce1 119.53(3) 1_556 3_556
Ce4 Zn4 Ce1 79.21(2) 3_556 3_556
Ce3 Zn4 Ce1 108.04(2) . 3_556
Ce3 Zn4 Ce1 108.04(2) 1_556 3_556
Zn9 Zn5 Zn9 119.96(5) . 1_556
Zn9 Zn5 Zn12 116.80(3) . 3_546
Zn9 Zn5 Zn12 116.80(3) 1_556 3_546
Zn9 Zn5 Zn4 89.07(3) . 3_546
Zn9 Zn5 Zn4 89.07(3) 1_556 3_546
Zn12 Zn5 Zn4 117.53(4) 3_546 3_546
Zn9 Zn5 Zn11 56.94(3) . .
Zn9 Zn5 Zn11 143.03(4) 1_556 .
Zn12 Zn5 Zn11 61.42(2) 3_546 .
Zn4 Zn5 Zn11 125.80(2) 3_546 .
Zn9 Zn5 Zn11 143.03(4) . 1_556
Zn9 Zn5 Zn11 56.94(3) 1_556 1_556
Zn12 Zn5 Zn11 61.42(2) 3_546 1_556
Zn4 Zn5 Zn11 125.80(2) 3_546 1_556
Zn11 Zn5 Zn11 101.86(4) . 1_556
Zn9 Zn5 Ce3 68.74(2) . 3_545
Zn9 Zn5 Ce3 152.73(4) 1_556 3_545
Zn12 Zn5 Ce3 73.76(2) 3_546 3_545
Zn4 Zn5 Ce3 64.45(2) 3_546 3_545
Zn11 Zn5 Ce3 64.18(2) . 3_545
Zn11 Zn5 Ce3 133.37(4) 1_556 3_545
Zn9 Zn5 Ce3 152.73(4) . 3_546
Zn9 Zn5 Ce3 68.74(2) 1_556 3_546
Zn12 Zn5 Ce3 73.76(2) 3_546 3_546
Zn4 Zn5 Ce3 64.45(2) 3_546 3_546
Zn11 Zn5 Ce3 133.37(4) . 3_546
Zn11 Zn5 Ce3 64.18(2) 1_556 3_546
Ce3 Zn5 Ce3 92.55(3) 3_545 3_546
Zn9 Zn5 Ce2 72.24(3) . .
Zn9 Zn5 Ce2 72.24(3) 1_556 .
Zn12 Zn5 Ce2 101.91(3) 3_546 .
Zn4 Zn5 Ce2 140.57(4) 3_546 .
Zn11 Zn5 Ce2 72.37(3) . .
Zn11 Zn5 Ce2 72.37(3) 1_556 .
Ce3 Zn5 Ce2 132.545(17) 3_545 .
Ce3 Zn5 Ce2 132.545(17) 3_546 .
Zn9 Zn5 Ce1 62.87(3) . .
Zn9 Zn5 Ce1 62.87(3) 1_556 .
Zn12 Zn5 Ce1 178.61(4) 3_546 .
Zn4 Zn5 Ce1 63.86(3) 3_546 .
Zn11 Zn5 Ce1 117.92(3) . .
Zn11 Zn5 Ce1 117.92(3) 1_556 .
Ce3 Zn5 Ce1 107.15(2) 3_545 .
Ce3 Zn5 Ce1 107.15(2) 3_546 .
Ce2 Zn5 Ce1 76.71(2) . .
Zn2 Zn6 Zn2 121.74(5) 1_554 .
Zn2 Zn6 Zn11 67.68(3) 1_554 7_565
Zn2 Zn6 Zn11 67.68(3) . 7_565
Zn2 Zn6 Sn1 116.60(3) 1_554 .
Zn2 Zn6 Sn1 116.60(3) . .
Zn11 Zn6 Sn1 118.19(4) 7_565 .
Zn2 Zn6 Zn8 92.54(3) 1_554 .
Zn2 Zn6 Zn8 92.54(3) . .
Zn11 Zn6 Zn8 133.94(4) 7_565 .
Sn1 Zn6 Zn8 107.86(4) . .
Zn2 Zn6 Ce3 64.44(3) 1_554 .
Zn2 Zn6 Ce3 64.44(3) . .
Zn11 Zn6 Ce3 66.31(3) 7_565 .
Sn1 Zn6 Ce3 175.50(4) . .
Zn8 Zn6 Ce3 67.63(3) . .
Zn2 Zn6 Ce1 71.32(3) 1_554 1_554
Zn2 Zn6 Ce1 153.49(4) . 1_554
Zn11 Zn6 Ce1 135.785(15) 7_565 1_554
Sn1 Zn6 Ce1 67.53(2) . 1_554
Zn8 Zn6 Ce1 62.50(2) . 1_554
Ce3 Zn6 Ce1 109.46(2) . 1_554
Zn2 Zn6 Ce1 153.50(4) 1_554 .
Zn2 Zn6 Ce1 71.32(3) . .
Zn11 Zn6 Ce1 135.785(15) 7_565 .
Sn1 Zn6 Ce1 67.53(2) . .
Zn8 Zn6 Ce1 62.50(2) . .
Ce3 Zn6 Ce1 109.46(2) . .
Ce1 Zn6 Ce1 88.15(3) 1_554 .
Zn2 Zn6 Ce2 61.09(3) 1_554 7_564
Zn2 Zn6 Ce2 130.53(4) . 7_564
Zn11 Zn6 Ce2 70.70(2) 7_565 7_564
Sn1 Zn6 Ce2 63.379(18) . 7_564
Zn8 Zn6 Ce2 136.295(18) . 7_564
Ce3 Zn6 Ce2 119.67(2) . 7_564
Ce1 Zn6 Ce2 75.624(18) 1_554 7_564
Ce1 Zn6 Ce2 130.86(3) . 7_564
Zn2 Zn6 Ce2 130.53(4) 1_554 7_565
Zn2 Zn6 Ce2 61.09(3) . 7_565
Zn11 Zn6 Ce2 70.70(2) 7_565 7_565
Sn1 Zn6 Ce2 63.379(18) . 7_565
Zn8 Zn6 Ce2 136.295(18) . 7_565
Ce3 Zn6 Ce2 119.67(2) . 7_565
Ce1 Zn6 Ce2 130.86(3) 1_554 7_565
Ce1 Zn6 Ce2 75.623(18) . 7_565
Ce2 Zn6 Ce2 80.89(3) 7_564 7_565
Zn4 Zn7 Zn4 123.56(5) 3_545 3_546
Zn4 Zn7 Zn10 68.76(3) 3_545 3_545
Zn4 Zn7 Zn10 68.76(3) 3_546 3_545
Zn4 Zn7 Sn1 116.53(3) 3_545 .
Zn4 Zn7 Sn1 116.53(3) 3_546 .
Zn10 Zn7 Sn1 120.88(4) 3_545 .
Zn4 Zn7 Zn9 89.63(3) 3_545 .
Zn4 Zn7 Zn9 89.63(3) 3_546 .
Zn10 Zn7 Zn9 129.20(4) 3_545 .
Sn1 Zn7 Zn9 109.92(4) . .
Zn4 Zn7 Ce1 151.65(4) 3_545 .
Zn4 Zn7 Ce1 68.73(3) 3_546 .
Zn10 Zn7 Ce1 135.147(15) 3_545 .
Sn1 Zn7 Ce1 68.35(2) . .
Zn9 Zn7 Ce1 63.67(2) . .
Zn4 Zn7 Ce1 68.73(3) 3_545 1_554
Zn4 Zn7 Ce1 151.65(4) 3_546 1_554
Zn10 Zn7 Ce1 135.148(15) 3_545 1_554
Sn1 Zn7 Ce1 68.35(2) . 1_554
Zn9 Zn7 Ce1 63.67(2) . 1_554
Ce1 Zn7 Ce1 89.70(3) . 1_554
Zn4 Zn7 Ce3 64.55(3) 3_545 3_545
Zn4 Zn7 Ce3 64.55(3) 3_546 3_545
Zn10 Zn7 Ce3 64.63(3) 3_545 3_545
Sn1 Zn7 Ce3 174.49(4) . 3_545
Zn9 Zn7 Ce3 64.58(3) . 3_545
Ce1 Zn7 Ce3 108.01(2) . 3_545
Ce1 Zn7 Ce3 108.01(2) 1_554 3_545
Zn4 Zn7 Ce4 61.23(3) 3_545 1_554
Zn4 Zn7 Ce4 131.90(4) 3_546 1_554
Zn10 Zn7 Ce4 71.37(2) 3_545 1_554
Sn1 Zn7 Ce4 64.771(18) . 1_554
Zn9 Zn7 Ce4 137.283(16) . 1_554
Ce1 Zn7 Ce4 133.02(3) . 1_554
Ce1 Zn7 Ce4 76.260(18) 1_554 1_554
Ce3 Zn7 Ce4 118.97(2) 3_545 1_554
Zn4 Zn7 Ce4 131.90(4) 3_545 .
Zn4 Zn7 Ce4 61.23(3) 3_546 .
Zn10 Zn7 Ce4 71.37(2) 3_545 .
Sn1 Zn7 Ce4 64.771(18) . .
Zn9 Zn7 Ce4 137.283(16) . .
Ce1 Zn7 Ce4 76.259(17) . .
Ce1 Zn7 Ce4 133.02(3) 1_554 .
Ce3 Zn7 Ce4 118.97(2) 3_545 .
Ce4 Zn7 Ce4 81.39(3) 1_554 .
Zn9 Zn8 Zn3 118.47(3) . 1_554
Zn9 Zn8 Zn3 118.47(3) . .
Zn3 Zn8 Zn3 121.71(5) 1_554 .
Zn9 Zn8 Zn10 125.69(4) . .
Zn3 Zn8 Zn10 68.95(3) 1_554 .
Zn3 Zn8 Zn10 68.95(3) . .
Zn9 Zn8 Zn6 109.63(4) . .
Zn3 Zn8 Zn6 86.21(3) 1_554 .
Zn3 Zn8 Zn6 86.21(3) . .
Zn10 Zn8 Zn6 124.68(4) . .
Zn9 Zn8 Ce1 66.89(2) . 1_554
Zn3 Zn8 Ce1 67.77(3) 1_554 1_554
Zn3 Zn8 Ce1 150.26(4) . 1_554
Zn10 Zn8 Ce1 134.444(16) . 1_554
Zn6 Zn8 Ce1 65.51(2) . 1_554
Zn9 Zn8 Ce1 66.89(2) . .
Zn3 Zn8 Ce1 150.26(4) 1_554 .
Zn3 Zn8 Ce1 67.77(3) . .
Zn10 Zn8 Ce1 134.445(15) . .
Zn6 Zn8 Ce1 65.51(2) . .
Ce1 Zn8 Ce1 91.07(3) 1_554 .
Zn9 Zn8 Ce3 171.23(4) . .
Zn3 Zn8 Ce3 62.88(3) 1_554 .
Zn3 Zn8 Ce3 62.88(3) . .
Zn10 Zn8 Ce3 63.08(3) . .
Zn6 Zn8 Ce3 61.60(3) . .
Ce1 Zn8 Ce3 107.43(2) 1_554 .
Ce1 Zn8 Ce3 107.43(2) . .
Zn9 Zn8 Ce2 69.42(2) . 1_554
Zn3 Zn8 Ce2 61.43(3) 1_554 1_554
Zn3 Zn8 Ce2 132.98(4) . 1_554
Zn10 Zn8 Ce2 70.68(2) . 1_554
Zn6 Zn8 Ce2 137.695(15) . 1_554
Ce1 Zn8 Ce2 76.754(19) 1_554 1_554
Ce1 Zn8 Ce2 135.95(3) . 1_554
Ce3 Zn8 Ce2 116.62(2) . 1_554
Zn9 Zn8 Ce2 69.42(2) . .
Zn3 Zn8 Ce2 132.98(4) 1_554 .
Zn3 Zn8 Ce2 61.43(3) . .
Zn10 Zn8 Ce2 70.68(2) . .
Zn6 Zn8 Ce2 137.695(15) . .
Ce1 Zn8 Ce2 135.95(3) 1_554 .
Ce1 Zn8 Ce2 76.755(19) . .
Ce3 Zn8 Ce2 116.62(2) . .
Ce2 Zn8 Ce2 83.23(3) 1_554 .
Zn8 Zn9 Zn5 118.64(3) . .
Zn8 Zn9 Zn5 118.64(3) . 1_554
Zn5 Zn9 Zn5 119.96(5) . 1_554
Zn8 Zn9 Zn11 123.93(4) . .
Zn5 Zn9 Zn11 67.27(3) . .
Zn5 Zn9 Zn11 67.26(3) 1_554 .
Zn8 Zn9 Zn7 106.71(4) . .
Zn5 Zn9 Zn7 89.97(3) . .
Zn5 Zn9 Zn7 89.97(3) 1_554 .
Zn11 Zn9 Zn7 129.36(4) . .
Zn8 Zn9 Ce1 65.96(2) . 1_554
Zn5 Zn9 Ce1 153.05(4) . 1_554
Zn5 Zn9 Ce1 70.38(3) 1_554 1_554
Zn11 Zn9 Ce1 134.859(15) . 1_554
Zn7 Zn9 Ce1 64.24(2) . 1_554
Zn8 Zn9 Ce1 65.96(2) . .
Zn5 Zn9 Ce1 70.38(3) . .
Zn5 Zn9 Ce1 153.05(4) 1_554 .
Zn11 Zn9 Ce1 134.860(16) . .
Zn7 Zn9 Ce1 64.23(2) . .
Ce1 Zn9 Ce1 90.25(3) 1_554 .
Zn8 Zn9 Ce3 171.22(4) . 3_545
Zn5 Zn9 Ce3 63.14(3) . 3_545
Zn5 Zn9 Ce3 63.14(3) 1_554 3_545
Zn11 Zn9 Ce3 64.85(3) . 3_545
Zn7 Zn9 Ce3 64.51(3) . 3_545
Ce1 Zn9 Ce3 108.34(2) 1_554 3_545
Ce1 Zn9 Ce3 108.34(2) . 3_545
Zn8 Zn9 Ce2 67.10(2) . 1_554
Zn5 Zn9 Ce2 131.25(4) . 1_554
Zn5 Zn9 Ce2 61.81(3) 1_554 1_554
Zn11 Zn9 Ce2 71.25(2) . 1_554
Zn7 Zn9 Ce2 137.199(17) . 1_554
Ce1 Zn9 Ce2 75.666(18) 1_554 1_554
Ce1 Zn9 Ce2 132.73(3) . 1_554
Ce3 Zn9 Ce2 118.93(2) 3_545 1_554
Zn8 Zn9 Ce2 67.10(2) . .
Zn5 Zn9 Ce2 61.81(3) . .
Zn5 Zn9 Ce2 131.25(4) 1_554 .
Zn11 Zn9 Ce2 71.25(2) . .
Zn7 Zn9 Ce2 137.199(17) . .
Ce1 Zn9 Ce2 132.73(3) 1_554 .
Ce1 Zn9 Ce2 75.667(18) . .
Ce3 Zn9 Ce2 118.93(2) 3_545 .
Ce2 Zn9 Ce2 81.61(3) 1_554 .
Zn7 Zn10 Zn8 137.69(5) 3 .
Zn7 Zn10 Zn1 111.81(4) 3 7_665
Zn8 Zn10 Zn1 110.50(4) . 7_665
Zn7 Zn10 Sn1 111.81(4) 3 7_665
Zn8 Zn10 Sn1 110.50(4) . 7_665
Zn1 Zn10 Sn1 0.00(2) 7_665 7_665
Zn7 Zn10 Zn4 54.93(2) 3 .
Zn8 Zn10 Zn4 104.20(3) . .
Zn1 Zn10 Zn4 117.46(3) 7_665 .
Sn1 Zn10 Zn4 117.46(3) 7_665 .
Zn7 Zn10 Zn4 54.93(2) 3 1_554
Zn8 Zn10 Zn4 104.20(3) . 1_554
Zn1 Zn10 Zn4 117.46(3) 7_665 1_554
Sn1 Zn10 Zn4 117.46(3) 7_665 1_554
Zn4 Zn10 Zn4 101.39(4) . 1_554
Zn7 Zn10 Zn3 103.20(3) 3 .
Zn8 Zn10 Zn3 55.11(2) . .
Zn1 Zn10 Zn3 118.11(3) 7_665 .
Sn1 Zn10 Zn3 118.11(3) 7_665 .
Zn4 Zn10 Zn3 51.50(3) . .
Zn4 Zn10 Zn3 124.43(4) 1_554 .
Zn7 Zn10 Zn3 103.20(3) 3 1_554
Zn8 Zn10 Zn3 55.11(2) . 1_554
Zn1 Zn10 Zn3 118.11(3) 7_665 1_554
Sn1 Zn10 Zn3 118.11(3) 7_665 1_554
Zn4 Zn10 Zn3 124.43(4) . 1_554
Zn4 Zn10 Zn3 51.50(3) 1_554 1_554
Zn3 Zn10 Zn3 100.28(4) . 1_554
Zn7 Zn10 Ce3 67.73(3) 3 .
Zn8 Zn10 Ce3 69.95(3) . .
Zn1 Zn10 Ce3 179.54(4) 7_665 .
Sn1 Zn10 Ce3 179.54(4) 7_665 .
Zn4 Zn10 Ce3 62.32(2) . .
Zn4 Zn10 Ce3 62.32(2) 1_554 .
Zn3 Zn10 Ce3 62.12(2) . .
Zn3 Zn10 Ce3 62.12(2) 1_554 .
Zn7 Zn10 Ce2 138.141(17) 3 1_554
Zn8 Zn10 Ce2 65.14(2) . 1_554
Zn1 Zn10 Ce2 62.835(19) 7_665 1_554
Sn1 Zn10 Ce2 62.835(19) 7_665 1_554
Zn4 Zn10 Ce2 166.83(3) . 1_554
Zn4 Zn10 Ce2 89.17(2) 1_554 1_554
Zn3 Zn10 Ce2 115.85(3) . 1_554
Zn3 Zn10 Ce2 57.03(2) 1_554 1_554
Ce3 Zn10 Ce2 117.48(2) . 1_554
Zn7 Zn10 Ce2 138.141(17) 3 .
Zn8 Zn10 Ce2 65.14(2) . .
Zn1 Zn10 Ce2 62.834(19) 7_665 .
Sn1 Zn10 Ce2 62.834(19) 7_665 .
Zn4 Zn10 Ce2 89.17(2) . .
Zn4 Zn10 Ce2 166.83(3) 1_554 .
Zn3 Zn10 Ce2 57.03(2) . .
Zn3 Zn10 Ce2 115.85(3) 1_554 .
Ce3 Zn10 Ce2 117.49(2) . .
Ce2 Zn10 Ce2 79.37(3) 1_554 .
Zn7 Zn10 Ce4 65.45(2) 3 3_556
Zn8 Zn10 Ce4 138.724(17) . 3_556
Zn1 Zn10 Ce4 62.711(18) 7_665 3_556
Sn1 Zn10 Ce4 62.711(18) 7_665 3_556
Zn4 Zn10 Ce4 56.85(2) . 3_556
Zn4 Zn10 Ce4 114.94(3) 1_554 3_556
Zn3 Zn10 Ce4 90.56(2) . 3_556
Zn3 Zn10 Ce4 166.07(3) 1_554 3_556
Ce3 Zn10 Ce4 116.96(2) . 3_556
Ce2 Zn10 Ce4 125.54(3) 1_554 3_556
Ce2 Zn10 Ce4 77.401(17) . 3_556
Zn9 Zn11 Zn6 114.88(4) . 7_665
Zn9 Zn11 Zn12 110.11(2) . 3_545
Zn6 Zn11 Zn12 108.67(2) 7_665 3_545
Zn9 Zn11 Zn12 110.11(2) . 3_546
Zn6 Zn11 Zn12 108.67(2) 7_665 3_546
Zn12 Zn11 Zn12 103.80(3) 3_545 3_546
Zn9 Zn11 Zn5 55.79(2) . 1_554
Zn6 Zn11 Zn5 119.67(3) 7_665 1_554
Zn12 Zn11 Zn5 55.69(2) 3_545 1_554
Zn12 Zn11 Zn5 131.17(4) 3_546 1_554
Zn9 Zn11 Zn5 55.79(2) . .
Zn6 Zn11 Zn5 119.67(3) 7_665 .
Zn12 Zn11 Zn5 131.17(4) 3_545 .
Zn12 Zn11 Zn5 55.69(2) 3_546 .
Zn5 Zn11 Zn5 101.86(4) 1_554 .
Zn9 Zn11 Zn2 119.06(3) . 7_665
Zn6 Zn11 Zn2 55.04(2) 7_665 7_665
Zn12 Zn11 Zn2 130.56(4) 3_545 7_665
Zn12 Zn11 Zn2 55.40(2) 3_546 7_665
Zn5 Zn11 Zn2 171.77(4) 1_554 7_665
Zn5 Zn11 Zn2 77.76(3) . 7_665
Zn9 Zn11 Zn2 119.06(3) . 7_664
Zn6 Zn11 Zn2 55.04(2) 7_665 7_664
Zn12 Zn11 Zn2 55.40(2) 3_545 7_664
Zn12 Zn11 Zn2 130.56(4) 3_546 7_664
Zn5 Zn11 Zn2 77.76(3) 1_554 7_664
Zn5 Zn11 Zn2 171.77(4) . 7_664
Zn2 Zn11 Zn2 101.41(4) 7_665 7_664
Zn9 Zn11 Ce3 66.97(3) . 3_545
Zn6 Zn11 Ce3 178.15(4) 7_665 3_545
Zn12 Zn11 Ce3 70.302(19) 3_545 3_545
Zn12 Zn11 Ce3 70.302(19) 3_546 3_545
Zn5 Zn11 Ce3 61.18(2) 1_554 3_545
Zn5 Zn11 Ce3 61.18(2) . 3_545
Zn2 Zn11 Ce3 124.33(2) 7_665 3_545
Zn2 Zn11 Ce3 124.33(2) 7_664 3_545
Zn9 Zn11 Ce3 179.75(4) . 7_665
Zn6 Zn11 Ce3 64.87(3) 7_665 7_665
Zn12 Zn11 Ce3 70.030(19) 3_545 7_665
Zn12 Zn11 Ce3 70.030(19) 3_546 7_665
Zn5 Zn11 Ce3 124.29(2) 1_554 7_665
Zn5 Zn11 Ce3 124.30(2) . 7_665
Zn2 Zn11 Ce3 60.82(2) 7_665 7_665
Zn2 Zn11 Ce3 60.82(2) 7_664 7_665
Ce3 Zn11 Ce3 113.28(3) 3_545 7_665
Zn9 Zn11 Ce2 64.91(2) . .
Zn6 Zn11 Ce2 65.41(2) 7_665 .
Zn12 Zn11 Ce2 166.76(2) 3_545 .
Zn12 Zn11 Ce2 89.414(19) 3_546 .
Zn5 Zn11 Ce2 115.69(3) 1_554 .
Zn5 Zn11 Ce2 57.53(2) . .
Zn2 Zn11 Ce2 57.04(2) 7_665 .
Zn2 Zn11 Ce2 115.05(3) 7_664 .
Ce3 Zn11 Ce2 115.93(2) 3_545 .
Ce3 Zn11 Ce2 114.91(2) 7_665 .
Zn9 Zn11 Ce2 64.91(2) . 1_554
Zn6 Zn11 Ce2 65.41(2) 7_665 1_554
Zn12 Zn11 Ce2 89.414(19) 3_545 1_554
Zn12 Zn11 Ce2 166.76(2) 3_546 1_554
Zn5 Zn11 Ce2 57.53(2) 1_554 1_554
Zn5 Zn11 Ce2 115.69(3) . 1_554
Zn2 Zn11 Ce2 115.05(3) 7_665 1_554
Zn2 Zn11 Ce2 57.04(2) 7_664 1_554
Ce3 Zn11 Ce2 115.93(2) 3_545 1_554
Ce3 Zn11 Ce2 114.91(2) 7_665 1_554
Ce2 Zn11 Ce2 77.36(3) . 1_554
Zn2 Zn12 Zn2 180.0 . 5_566
Zn2 Zn12 Zn5 85.47(3) . 7_565
Zn2 Zn12 Zn5 94.54(3) 5_566 7_565
Zn2 Zn12 Zn5 94.53(3) . 3_556
Zn2 Zn12 Zn5 85.46(3) 5_566 3_556
Zn5 Zn12 Zn5 180.00(3) 7_565 3_556
Zn2 Zn12 Zn11 63.21(2) . 7_565
Zn2 Zn12 Zn11 116.79(2) 5_566 7_565
Zn5 Zn12 Zn11 62.89(2) 7_565 7_565
Zn5 Zn12 Zn11 117.11(2) 3_556 7_565
Zn2 Zn12 Zn11 116.79(2) . 3_556
Zn2 Zn12 Zn11 63.21(2) 5_566 3_556
Zn5 Zn12 Zn11 117.11(2) 7_565 3_556
Zn5 Zn12 Zn11 62.89(2) 3_556 3_556
Zn11 Zn12 Zn11 180.00(3) 7_565 3_556
Zn2 Zn12 Zn11 63.21(2) . 7_566
Zn2 Zn12 Zn11 116.79(2) 5_566 7_566
Zn5 Zn12 Zn11 62.89(2) 7_565 7_566
Zn5 Zn12 Zn11 117.11(2) 3_556 7_566
Zn11 Zn12 Zn11 103.80(3) 7_565 7_566
Zn11 Zn12 Zn11 76.20(3) 3_556 7_566
Zn2 Zn12 Zn11 116.79(2) . 3
Zn2 Zn12 Zn11 63.21(2) 5_566 3
Zn5 Zn12 Zn11 117.11(2) 7_565 3
Zn5 Zn12 Zn11 62.89(2) 3_556 3
Zn11 Zn12 Zn11 76.20(3) 7_565 3
Zn11 Zn12 Zn11 103.80(3) 3_556 3
Zn11 Zn12 Zn11 180.00(3) 7_566 3
Zn2 Zn12 Ce3 121.304(15) . 5_565
Zn2 Zn12 Ce3 58.697(15) 5_566 5_565
Zn5 Zn12 Ce3 58.683(15) 7_565 5_565
Zn5 Zn12 Ce3 121.317(15) 3_556 5_565
Zn11 Zn12 Ce3 59.40(2) 7_565 5_565
Zn11 Zn12 Ce3 120.60(2) 3_556 5_565
Zn11 Zn12 Ce3 120.21(2) 7_566 5_565
Zn11 Zn12 Ce3 59.79(2) 3 5_565
Zn2 Zn12 Ce3 58.696(15) . 1_556
Zn2 Zn12 Ce3 121.303(15) 5_566 1_556
Zn5 Zn12 Ce3 121.317(15) 7_565 1_556
Zn5 Zn12 Ce3 58.683(15) 3_556 1_556
Zn11 Zn12 Ce3 120.60(2) 7_565 1_556
Zn11 Zn12 Ce3 59.40(2) 3_556 1_556
Zn11 Zn12 Ce3 59.79(2) 7_566 1_556
Zn11 Zn12 Ce3 120.21(2) 3 1_556
Ce3 Zn12 Ce3 180.0 5_565 1_556
Zn2 Zn12 Ce3 121.304(15) . 5_566
Zn2 Zn12 Ce3 58.697(15) 5_566 5_566
Zn5 Zn12 Ce3 58.683(15) 7_565 5_566
Zn5 Zn12 Ce3 121.317(15) 3_556 5_566
Zn11 Zn12 Ce3 120.21(2) 7_565 5_566
Zn11 Zn12 Ce3 59.79(2) 3_556 5_566
Zn11 Zn12 Ce3 59.40(2) 7_566 5_566
Zn11 Zn12 Ce3 120.60(2) 3 5_566
Ce3 Zn12 Ce3 80.04(2) 5_565 5_566
Ce3 Zn12 Ce3 99.96(2) 1_556 5_566
Zn2 Zn12 Ce3 58.696(15) . .
Zn2 Zn12 Ce3 121.303(15) 5_566 .
Zn5 Zn12 Ce3 121.317(15) 7_565 .
Zn5 Zn12 Ce3 58.683(15) 3_556 .
Zn11 Zn12 Ce3 59.79(2) 7_565 .
Zn11 Zn12 Ce3 120.21(2) 3_556 .
Zn11 Zn12 Ce3 120.59(2) 7_566 .
Zn11 Zn12 Ce3 59.41(2) 3 .
Ce3 Zn12 Ce3 99.96(2) 5_565 .
Ce3 Zn12 Ce3 80.04(2) 1_556 .
Ce3 Zn12 Ce3 180.0 5_566 .

loop_
_geom_bond_atom_site_label_1
_geom_bond_atom_site_label_2
_geom_bond_distance
_geom_bond_site_symmetry_2
Ce1 Zn8 3.1515(8) .
Ce1 Zn8 3.1516(8) 1_556
Ce1 Zn9 3.1738(8) 1_556
Ce1 Zn9 3.1738(8) .
Ce1 Zn7 3.1890(8) .
Ce1 Zn7 3.1891(8) 1_556
Ce1 Zn3 3.2284(10) .
Ce1 Zn6 3.2333(8) 1_556
Ce1 Zn6 3.2333(8) .
Ce1 Zn4 3.2830(10) 3_546
Ce1 Zn1 3.3200(7) 1_556
Ce1 Sn1 3.3200(7) 1_556
Ce2 Zn3 3.1238(10) .
Ce2 Zn2 3.1651(10) 7_665
Ce2 Zn5 3.1855(10) .
Ce2 Zn1 3.2989(7) 7_666
Ce2 Sn1 3.2989(7) 7_666
Ce2 Zn1 3.2989(7) 7_665
Ce2 Sn1 3.2989(7) 7_665
Ce2 Zn8 3.3866(8) 1_556
Ce2 Zn8 3.3866(8) .
Ce2 Zn9 3.4418(9) .
Ce2 Zn9 3.4418(9) 1_556
Ce2 Zn6 3.4669(9) 7_666
Ce3 Zn2 3.1104(8) .
Ce3 Zn2 3.1104(8) 1_554
Ce3 Zn5 3.1122(9) 3_556
Ce3 Zn5 3.1122(9) 3
Ce3 Zn4 3.1535(9) .
Ce3 Zn4 3.1535(8) 1_554
Ce3 Zn3 3.1553(8) .
Ce3 Zn3 3.1553(8) 1_554
Ce3 Zn10 3.1725(10) .
Ce3 Zn6 3.1795(10) .
Ce3 Zn11 3.1978(10) 3
Ce3 Zn11 3.2160(10) 7_565
Ce4 Zn4 3.1523(9) 7_565
Ce4 Zn4 3.1523(9) 3_546
Ce4 Sn1 3.3438(6) .
Ce4 Zn1 3.3438(6) 5
Ce4 Zn1 3.3438(6) 1_556
Ce4 Sn1 3.3438(6) 1_556
Ce4 Sn1 3.3438(6) 5
Ce4 Zn1 3.3438(6) 5_556
Ce4 Sn1 3.3438(6) 5_556
Ce4 Zn7 3.4492(8) 5
Ce4 Zn7 3.4492(8) 1_556
Sn1 Zn10 2.6388(10) 7_565
Sn1 Zn7 2.6723(10) .
Sn1 Zn6 2.6832(10) .
Sn1 Ce2 3.2989(7) 7_565
Sn1 Ce2 3.2989(7) 7_564
Sn1 Ce1 3.3201(7) 1_554
Sn1 Ce4 3.3438(6) 1_554
Zn2 Zn6 2.5748(9) .
Zn2 Zn6 2.5748(9) 1_556
Zn2 Zn12 2.6798(9) .
Zn2 Zn3 2.7436(13) .
Zn2 Zn11 2.9062(10) 7_565
Zn2 Zn11 2.9062(10) 7_566
Zn2 Ce3 3.1104(8) 1_556
Zn2 Ce2 3.1651(10) 7_565
Zn3 Zn4 2.5357(13) .
Zn3 Zn8 2.5751(9) 1_556
Zn3 Zn8 2.5751(9) .
Zn3 Zn10 2.9300(10) .
Zn3 Zn10 2.9300(10) 1_556
Zn3 Ce3 3.1553(8) 1_556
Zn4 Zn7 2.5524(9) 3_556
Zn4 Zn7 2.5524(9) 3
Zn4 Zn5 2.7776(13) 3_556
Zn4 Zn10 2.9066(10) .
Zn4 Zn10 2.9066(10) 1_556
Zn4 Ce4 3.1523(9) 3_556
Zn4 Ce3 3.1535(9) 1_556
Zn4 Ce1 3.2831(10) 3_556
Zn5 Zn9 2.5976(9) .
Zn5 Zn9 2.5976(9) 1_556
Zn5 Zn12 2.6883(9) 3_546
Zn5 Zn4 2.7776(13) 3_546
Zn5 Zn11 2.8969(10) .
Zn5 Zn11 2.8970(10) 1_556
Zn5 Ce3 3.1122(9) 3_545
Zn5 Ce3 3.1122(9) 3_546
Zn6 Zn2 2.5748(9) 1_554
Zn6 Zn11 2.6432(12) 7_565
Zn6 Zn8 2.7998(12) .
Zn6 Ce1 3.2333(8) 1_554
Zn6 Ce2 3.4669(9) 7_564
Zn6 Ce2 3.4669(9) 7_565
Zn7 Zn4 2.5524(9) 3_545
Zn7 Zn4 2.5524(9) 3_546
Zn7 Zn10 2.5946(13) 3_545
Zn7 Zn9 2.7939(12) .
Zn7 Ce1 3.1891(8) 1_554
Zn7 Ce3 3.2494(10) 3_545
Zn7 Ce4 3.4493(8) 1_554
Zn8 Zn9 2.5299(12) .
Zn8 Zn3 2.5751(9) 1_554
Zn8 Zn10 2.6008(12) .
Zn8 Ce1 3.1515(8) 1_554
Zn8 Ce2 3.3866(8) 1_554
Zn9 Zn5 2.5976(9) 1_554
Zn9 Zn11 2.6326(13) .
Zn9 Ce1 3.1738(8) 1_554
Zn9 Ce3 3.2511(10) 3_545
Zn9 Ce2 3.4417(9) 1_554
Zn10 Zn7 2.5945(13) 3
Zn10 Zn1 2.6389(10) 7_665
Zn10 Sn1 2.6389(10) 7_665
Zn10 Zn4 2.9066(10) 1_554
Zn10 Zn3 2.9300(10) 1_554
Zn10 Ce2 3.5222(9) 1_554
Zn10 Ce4 3.5934(8) 3_556
Zn11 Zn6 2.6433(12) 7_665
Zn11 Zn12 2.8580(8) 3_545
Zn11 Zn12 2.8580(8) 3_546
Zn11 Zn5 2.8969(10) 1_554
Zn11 Zn2 2.9062(10) 7_665
Zn11 Zn2 2.9062(10) 7_664
Zn11 Ce3 3.1977(10) 3_545
Zn11 Ce3 3.2160(10) 7_665
Zn11 Ce2 3.5986(9) 1_554
Zn12 Zn2 2.6799(9) 5_566
Zn12 Zn5 2.6882(9) 7_565
Zn12 Zn5 2.6882(9) 3_556
Zn12 Zn11 2.8580(8) 7_565
Zn12 Zn11 2.8580(8) 3_556
Zn12 Zn11 2.8580(8) 7_566
Zn12 Zn11 2.8580(8) 3
Zn12 Ce3 3.4975(6) 5_565
Zn12 Ce3 3.4975(6) 1_556
Zn12 Ce3 3.4975(6) 5_566
